data_1545180
loop_
_publ_author_name
'Rovira, Alexander R.'
'Fin, Andrea'
'Tor, Yitzhak'

_publ_section_title
;
 Expanding a fluorescent RNA alphabet: synthesis, photophysics and utility
 of isothiazole-derived purine nucleoside surrogates.
;
_journal_issue 4
_journal_name_full 'Chemical science'
_journal_page_first 2983
_journal_page_last 2993
_journal_paper_doi 10.1039/c6sc05354h
_journal_volume 8
_journal_year 2017
_chemical_absolute_configuration ad
_chemical_formula_moiety 'C10 H12 N4 O5 S, 1.75(H2 O)'
_chemical_formula_sum 'C10 H15.5 N4 O6.75 S'
_chemical_formula_weight 331.82
_space_group_crystal_system triclinic
_space_group_IT_number 1
_space_group_name_Hall 'P 1'
_space_group_name_H-M_alt 'P 1'
_symmetry_space_group_name_Hall 'P 1'
_symmetry_space_group_name_H-M 'P 1'
_atom_sites_solution_hydrogens mixed
_atom_sites_solution_primary direct
_atom_sites_solution_secondary difmap
_audit_creation_date 2016-05-16
_audit_creation_method
;
Olex2 1.2-beta
(compiled 2016.02.19 svn.r3266 for OlexSys, GUI svn.r5155)
;
_audit_update_record
;
2016-12-06 deposited with the CCDC.
2017-01-27 downloaded from the CCDC.
;
_cell_angle_alpha 72.0700(10)
_cell_angle_beta 80.2730(10)
_cell_angle_gamma 86.279(2)
_cell_formula_units_Z 4
_cell_length_a 8.0883(2)
_cell_length_b 10.9716(3)
_cell_length_c 16.0771(4)
_cell_measurement_reflns_used 9799
_cell_measurement_temperature 100.0
_cell_measurement_theta_max 68.272
_cell_measurement_theta_min 2.925
_cell_volume 1337.78(6)
_computing_cell_refinement 'SAINT v8.34A (Bruker, 2013)'
_computing_data_collection 'APEX2 v2014.11-0 (Bruker, 2014)'
_computing_data_reduction 'SAINT v8.34A (Bruker, 2013)'
_computing_molecular_graphics 'Olex2 (Dolomanov et al., 2009)'
_computing_publication_material 'Olex2 (Dolomanov et al., 2009)'
_computing_structure_refinement 'ShelXL (Sheldrick, 2015)'
_computing_structure_solution 'ShelXT (Sheldrick, 2015)'
_diffrn_ambient_temperature 100.0
_diffrn_detector 'Bruker APEX-II CCD'
_diffrn_detector_area_resol_mean 7.9
_diffrn_detector_type 'CCD Area Detector'
_diffrn_measured_fraction_theta_full 0.971
_diffrn_measured_fraction_theta_max 0.967
_diffrn_measurement_device 'Kappa Four-Circle Diffractometer'
_diffrn_measurement_device_type 'Bruker X8 APEX II'
_diffrn_measurement_method '\w and \f scans'
_diffrn_radiation_monochromator 'Double Bounce Multilayer Mirrors'
_diffrn_radiation_probe x-ray
_diffrn_radiation_type CuK\a
_diffrn_radiation_wavelength 1.54178
_diffrn_reflns_av_R_equivalents 0.0321
_diffrn_reflns_av_unetI/netI 0.0263
_diffrn_reflns_Laue_measured_fraction_full 0.971
_diffrn_reflns_Laue_measured_fraction_max 0.967
_diffrn_reflns_limit_h_max 9
_diffrn_reflns_limit_h_min -9
_diffrn_reflns_limit_k_max 13
_diffrn_reflns_limit_k_min -13
_diffrn_reflns_limit_l_max 19
_diffrn_reflns_limit_l_min -19
_diffrn_reflns_number 47934
_diffrn_reflns_point_group_measured_fraction_full 0.929
_diffrn_reflns_point_group_measured_fraction_max 0.925
_diffrn_reflns_theta_full 68.000
_diffrn_reflns_theta_max 68.267
_diffrn_reflns_theta_min 2.925
_diffrn_source 'Micro Focus Rotating Anode'
_diffrn_source_type 'Bruker Microstar FR-592'
_diffrn_standards_number 0
_exptl_absorpt_coefficient_mu 2.578
_exptl_absorpt_correction_T_max 0.3200
_exptl_absorpt_correction_T_min 0.2197
_exptl_absorpt_correction_type multi-scan
_exptl_absorpt_process_details
;
SADABS-2014/5 (Bruker,2014/5) was used for absorption correction.
wR2(int) was 0.0968 before and 0.0563 after correction.
The Ratio of minimum to maximum transmission is 0.6866.
The \l/2 correction factor is 0.00150.
;
_exptl_crystal_colour Colorless
_exptl_crystal_colour_primary Colorless
_exptl_crystal_density_diffrn 1.648
_exptl_crystal_description Blade
_exptl_crystal_F_000 694
_exptl_crystal_size_max 0.234
_exptl_crystal_size_mid 0.116
_exptl_crystal_size_min 0.095
_refine_diff_density_max 0.317
_refine_diff_density_min -0.181
_refine_diff_density_rms 0.050
_refine_ls_abs_structure_details
;
 Flack x determined using 3759 quotients [(I+)-(I-)]/[(I+)+(I-)]
 (Parsons, Flack and Wagner, Acta Cryst. B69 (2013) 249-259).
;
_refine_ls_abs_structure_Flack 0.036(5)
_refine_ls_extinction_method none
_refine_ls_goodness_of_fit_ref 1.025
_refine_ls_hydrogen_treatment constr
_refine_ls_matrix_type full
_refine_ls_number_parameters 817
_refine_ls_number_reflns 9070
_refine_ls_number_restraints 3
_refine_ls_restrained_S_all 1.024
_refine_ls_R_factor_all 0.0311
_refine_ls_R_factor_gt 0.0286
_refine_ls_shift/su_max 0.001
_refine_ls_shift/su_mean 0.000
_refine_ls_structure_factor_coef Fsqd
_refine_ls_weighting_details 'w=1/[\s^2^(Fo^2^)+(0.0549P)^2^] where P=(Fo^2^+2Fc^2^)/3'
_refine_ls_weighting_scheme calc
_refine_ls_wR_factor_gt 0.0758
_refine_ls_wR_factor_ref 0.0773
_reflns_Friedel_coverage 0.912
_reflns_Friedel_fraction_full 0.887
_reflns_Friedel_fraction_max 0.883
_reflns_number_gt 8414
_reflns_number_total 9070
_reflns_threshold_expression 'I > 2\s(I)'
_cod_data_source_file c6sc05354h2.cif
_cod_data_source_block Tor113
_cod_depositor_comments
;
The following automatic conversions were performed:

'_diffrn_radiation_probe' value 'X-ray' changed to 'x-ray' according
to
/usr/data/users/saulius/crontab/automatic-downloads/rss-feeds/RSC/lib/dictionaries/cif_core.dic
dictionary named 'cif_core.dic' version 2.4.2 from 2011-04-26.

Automatic conversion script
Id: cif_fix_values 4268 2015-11-12 08:31:59Z antanas 

 Adding full bibliography for 1545178--1545180.cif.

 Adding full bibliography for 1545178--1545180.cif.
;
_cod_original_formula_sum 'C10 H15.50 N4 O6.75 S'
_cod_database_code 1545180
_shelx_space_group_comment
;
The symmetry employed for this shelxl refinement is uniquely defined
by the following loop, which should always be used as a source of
symmetry information in preference to the above space-group names.
They are only intended as comments.
;
_shelx_estimated_absorpt_t_max 0.792
_shelx_estimated_absorpt_t_min 0.584
_olex2_refinement_description
;
1. Fixed Uiso
 At 1.2 times of:
  All C(H) groups, All C(H,H) groups, All N(H) groups, All N(H,H) groups
 At 1.5 times of:
  All O(H) groups, All O(H,H) groups
2.a Free rotating group:
 O1S(H1SA,H1SB), O2S(H2SA,H2SB), O3S(H3SA,H3SB), O4S(H4SA,H4SB), O5S(H5SA,
 H5SB), O6S(H6SB,H6SA), O7S(H7SA,H7SB)
2.b Ternary CH refined with riding coordinates:
 C2(H2), C3(H3D), C4(H4B), C5(H5), C2A(H2A), C3A(H3AC), C4A(H4AA), C5A(H5A),
 C2B(H2B), C3B(H3BD), C4B(H4BB), C5B(H5B), C2C(H2C), C3C(H3CD), C4C(H4CA),
 C5C(H5C)
2.c Secondary CH2 refined with riding coordinates:
 C1(H1C,H1D), C1A(H1AB,H1AC), C1B(H1BC,H1BD), C1C(H1CC,H1CD)
2.d Aromatic/amide H refined with riding coordinates:
 N1(H1B), N1A(H1AA), N1B(H1BB), N1C(H1CB)
2.e X=CH2 refined with riding coordinates:
 N3(H3B,H3C), N3A(H3AA,H3AB), N3B(H3BB,H3BC), N3C(H3CB,H3CC)
2.f Idealised tetrahedral OH refined as rotating group:
 O1(H1), O3(H3), O4(H4), O1A(H1A), O3A(H3A), O4A(H4A), O1B(H1BA), O3B(H3BA),
 O4B(H4BA), O1C(H1CA), O3C(H3CA), O4C(H4C)
;
_shelx_shelxl_version_number 2014/7
_olex2_submission_special_instructions 'No special instructions were received'

loop_
_space_group_symop_operation_xyz
'x, y, z'

loop_
_atom_site_label
_atom_site_type_symbol
_atom_site_fract_x
_atom_site_fract_y
_atom_site_fract_z
_atom_site_U_iso_or_equiv
_atom_site_adp_type
_atom_site_occupancy
_atom_site_site_symmetry_order
_atom_site_calc_flag
_atom_site_refinement_flags_posn
S1 S 0.40146(8) 0.70882(7) 0.69969(4) 0.01965(18) Uani 1 1 d .
O1 O 0.7093(3) 0.4494(2) 0.92773(16) 0.0292(5) Uani 1 1 d .
H1 H 0.6724 0.4285 0.8883 0.044 Uiso 1 1 calc GR
O2 O 0.7425(3) 0.6912(2) 0.79715(14) 0.0268(5) Uani 1 1 d .
O3 O 0.7744(3) 0.8883(2) 0.89511(16) 0.0312(6) Uani 1 1 d .
H3 H 0.7331 0.9605 0.8952 0.047 Uiso 1 1 calc GR
O4 O 0.5234(3) 0.9859(2) 0.79573(14) 0.0229(5) Uani 1 1 d .
H4 H 0.4330 1.0035 0.8243 0.034 Uiso 1 1 calc GR
O5 O 0.9150(3) 1.0048(2) 0.40598(14) 0.0252(5) Uani 1 1 d .
N1 N 0.7667(3) 0.9059(3) 0.53940(17) 0.0188(6) Uani 1 1 d .
H1B H 0.8410 0.9279 0.5662 0.023 Uiso 1 1 calc R
N2 N 0.3810(3) 0.7330(2) 0.59616(17) 0.0190(6) Uani 1 1 d .
N3 N 0.4292(3) 0.8136(2) 0.40727(17) 0.0195(6) Uani 1 1 d .
H3B H 0.4446 0.8376 0.3490 0.023 Uiso 1 1 calc R
H3C H 0.3401 0.7694 0.4376 0.023 Uiso 1 1 calc R
N4 N 0.6748(3) 0.9104(3) 0.40474(17) 0.0187(6) Uani 1 1 d .
C1 C 0.6204(4) 0.5606(3) 0.9411(2) 0.0285(7) Uani 1 1 d .
H1C H 0.5992 0.5528 1.0050 0.034 Uiso 1 1 calc R
H1D H 0.5108 0.5680 0.9202 0.034 Uiso 1 1 calc R
C2 C 0.7225(4) 0.6781(3) 0.8908(2) 0.0235(7) Uani 1 1 d .
H2 H 0.8357 0.6669 0.9096 0.028 Uiso 1 1 calc R
C3 C 0.6442(4) 0.8040(3) 0.9012(2) 0.0232(7) Uani 1 1 d .
H3D H 0.5656 0.7896 0.9584 0.028 Uiso 1 1 calc R
C4 C 0.5508(4) 0.8513(3) 0.82244(19) 0.0193(6) Uani 1 1 d .
H4B H 0.4414 0.8063 0.8360 0.023 Uiso 1 1 calc R
C5 C 0.6690(4) 0.8101(3) 0.7503(2) 0.0187(7) Uani 1 1 d .
H5 H 0.7589 0.8751 0.7224 0.022 Uiso 1 1 calc R
C6 C 0.5832(4) 0.7907(3) 0.6800(2) 0.0174(7) Uani 1 1 d .
C7 C 0.6296(4) 0.8361(3) 0.5890(2) 0.0169(6) Uani 1 1 d .
C8 C 0.5104(4) 0.8018(3) 0.5455(2) 0.0154(6) Uani 1 1 d .
C9 C 0.5394(4) 0.8438(3) 0.44889(19) 0.0164(6) Uani 1 1 d .
C10 C 0.7893(4) 0.9420(3) 0.4483(2) 0.0184(7) Uani 1 1 d .
S1A S 0.54948(9) 1.21851(7) 0.32183(5) 0.02161(19) Uani 1 1 d .
O1A O 0.5880(3) 1.0904(2) 0.08235(15) 0.0317(5) Uani 1 1 d .
H1A H 0.6391 1.0774 0.1257 0.048 Uiso 1 1 calc GR
O2A O 0.3569(3) 1.0175(2) 0.24503(13) 0.0241(5) Uani 1 1 d .
O3A O 0.0577(3) 1.1497(2) 0.13111(15) 0.0245(5) Uani 1 1 d .
H3A H 0.0096 1.2215 0.1243 0.037 Uiso 1 1 calc GR
O4A O 0.1413(3) 1.3205(2) 0.20514(15) 0.0278(5) Uani 1 1 d .
H4A H 0.1862 1.3894 0.2012 0.042 Uiso 1 1 calc GR
O5A O 0.0343(3) 0.9378(2) 0.62109(14) 0.0215(5) Uani 1 1 d .
N1A N 0.1815(3) 1.0323(2) 0.48624(17) 0.0182(6) Uani 1 1 d .
H1AA H 0.1062 1.0102 0.4601 0.022 Uiso 1 1 calc R
N2A N 0.5702(3) 1.2020(2) 0.42436(17) 0.0205(6) Uani 1 1 d .
N3A N 0.5187(3) 1.1322(3) 0.61494(17) 0.0212(6) Uani 1 1 d .
H3AA H 0.5030 1.1095 0.6732 0.025 Uiso 1 1 calc R
H3AB H 0.6071 1.1771 0.5843 0.025 Uiso 1 1 calc R
N4A N 0.2774(3) 1.0316(2) 0.61911(16) 0.0179(6) Uani 1 1 d .
C1A C 0.4623(4) 0.9974(3) 0.1027(2) 0.0273(7) Uani 1 1 d .
H1AB H 0.5078 0.9125 0.1334 0.033 Uiso 1 1 calc R
H1AC H 0.4301 0.9926 0.0471 0.033 Uiso 1 1 calc R
C2A C 0.3085(4) 1.0283(3) 0.1608(2) 0.0231(7) Uani 1 1 d .
H2A H 0.2205 0.9636 0.1697 0.028 Uiso 1 1 calc R
C3A C 0.2324(4) 1.1634(3) 0.12730(19) 0.0203(7) Uani 1 1 d .
H3AC H 0.2869 1.2094 0.0658 0.024 Uiso 1 1 calc R
C4A C 0.2671(4) 1.2293(3) 0.1934(2) 0.0228(7) Uani 1 1 d .
H4AA H 0.3789 1.2715 0.1731 0.027 Uiso 1 1 calc R
C5A C 0.2731(4) 1.1168(3) 0.2769(2) 0.0203(7) Uani 1 1 d .
H5A H 0.1559 1.0897 0.3050 0.024 Uiso 1 1 calc R
C6A C 0.3633(4) 1.1396(3) 0.3447(2) 0.0190(7) Uani 1 1 d .
C7A C 0.3200(4) 1.1006(3) 0.4355(2) 0.0177(7) Uani 1 1 d .
C8A C 0.4381(4) 1.1366(3) 0.4773(2) 0.0182(7) Uani 1 1 d .
C9A C 0.4105(4) 1.0990(3) 0.5740(2) 0.0181(7) Uani 1 1 d .
C10A C 0.1597(4) 0.9983(3) 0.5770(2) 0.0178(7) Uani 1 1 d .
S1B S 1.06346(9) 0.72502(7) 0.33148(5) 0.02048(19) Uani 1 1 d .
O1B O 1.1846(3) 0.7259(2) 0.06087(15) 0.0317(5) Uani 1 1 d .
H1BA H 1.2358 0.7902 0.0253 0.048 Uiso 1 1 calc GR
O2B O 0.9612(3) 0.5911(2) 0.21594(13) 0.0223(5) Uani 1 1 d .
O3B O 0.6514(3) 0.5334(2) 0.16064(15) 0.0252(5) Uani 1 1 d .
H3BA H 0.5470 0.5413 0.1733 0.038 Uiso 1 1 calc GR
O4B O 0.5344(3) 0.7049(2) 0.26336(13) 0.0215(5) Uani 1 1 d .
H4BA H 0.5042 0.6308 0.2946 0.032 Uiso 1 1 calc GR
O5B O 0.5345(3) 0.4366(2) 0.61961(14) 0.0210(5) Uani 1 1 d .
N1B N 0.6921(3) 0.5314(2) 0.48782(16) 0.0176(6) Uani 1 1 d .
H1BB H 0.6227 0.5070 0.4596 0.021 Uiso 1 1 calc R
N2B N 1.0718(3) 0.7098(3) 0.43582(17) 0.0208(6) Uani 1 1 d .
N3B N 1.0078(3) 0.6357(3) 0.62576(17) 0.0230(6) Uani 1 1 d .
H3BB H 0.9892 0.6112 0.6840 0.028 Uiso 1 1 calc R
H3BC H 1.0954 0.6828 0.5968 0.028 Uiso 1 1 calc R
N4B N 0.7724(3) 0.5314(2) 0.62396(16) 0.0177(6) Uani 1 1 d .
C1B C 1.0083(4) 0.7543(3) 0.0733(2) 0.0274(7) Uani 1 1 d .
H1BC H 0.9693 0.7876 0.0152 0.033 Uiso 1 1 calc R
H1BD H 0.9855 0.8205 0.1041 0.033 Uiso 1 1 calc R
C2B C 0.9166(4) 0.6332(3) 0.12782(18) 0.0211(6) Uani 1 1 d .
H2B H 0.9459 0.5646 0.0986 0.025 Uiso 1 1 calc R
C3B C 0.7275(4) 0.6538(3) 0.14198(19) 0.0194(6) Uani 1 1 d .
H3BD H 0.6891 0.7190 0.0899 0.023 Uiso 1 1 calc R
C4B C 0.7028(4) 0.7008(3) 0.22352(19) 0.0188(6) Uani 1 1 d .
H4BB H 0.7508 0.7885 0.2063 0.023 Uiso 1 1 calc R
C5B C 0.8186(4) 0.6044(3) 0.2798(2) 0.0184(6) Uani 1 1 d .
H5B H 0.7610 0.5202 0.3066 0.022 Uiso 1 1 calc R
C6B C 0.8835(4) 0.6406(3) 0.3502(2) 0.0171(7) Uani 1 1 d .
C7B C 0.8295(4) 0.6031(3) 0.4403(2) 0.0163(6) Uani 1 1 d .
C8B C 0.9392(4) 0.6429(3) 0.4848(2) 0.0176(7) Uani 1 1 d .
C9B C 0.9047(4) 0.6020(3) 0.5821(2) 0.0184(7) Uani 1 1 d .
C10B C 0.6613(4) 0.4974(3) 0.5789(2) 0.0178(7) Uani 1 1 d .
S1C S -0.10264(8) 1.21609(7) 0.68901(5) 0.02013(18) Uani 1 1 d .
O1C O 0.2291(3) 0.9515(2) 0.91820(16) 0.0277(5) Uani 1 1 d .
H1CA H 0.1903 0.9321 0.8787 0.042 Uiso 1 1 calc GR
O2C O 0.2378(3) 1.1942(2) 0.78933(13) 0.0236(5) Uani 1 1 d .
O3C O 0.2683(3) 1.3904(2) 0.89031(16) 0.0300(5) Uani 1 1 d .
H3CA H 0.2231 1.4557 0.9017 0.045 Uiso 1 1 calc GR
O4C O 0.0022(3) 1.4790(2) 0.80058(14) 0.0252(5) Uani 1 1 d .
H4C H -0.0849 1.4905 0.8341 0.038 Uiso 1 1 calc GR
O5C O 0.4341(3) 1.5003(2) 0.40460(14) 0.0225(5) Uani 1 1 d .
N1C N 0.2741(3) 1.4069(2) 0.53533(17) 0.0175(5) Uani 1 1 d .
H1CB H 0.3460 1.4284 0.5636 0.021 Uiso 1 1 calc R
N2C N -0.1138(3) 1.2381(2) 0.58444(17) 0.0197(6) Uani 1 1 d .
N3C N -0.0402(3) 1.3069(3) 0.39309(18) 0.0211(6) Uani 1 1 d .
H3CB H -0.0154 1.3286 0.3350 0.025 Uiso 1 1 calc R
H3CC H -0.1301 1.2616 0.4204 0.025 Uiso 1 1 calc R
N4C N 0.1939(3) 1.4111(3) 0.39790(17) 0.0185(6) Uani 1 1 d .
C1C C 0.1373(4) 1.0588(3) 0.9363(2) 0.0250(7) Uani 1 1 d .
H1CC H 0.1258 1.0497 1.0002 0.030 Uiso 1 1 calc R
H1CD H 0.0235 1.0619 0.9207 0.030 Uiso 1 1 calc R
C2C C 0.2282(4) 1.1812(3) 0.8829(2) 0.0217(7) Uani 1 1 d .
H2C H 0.3445 1.1756 0.8973 0.026 Uiso 1 1 calc R
C3C C 0.1427(4) 1.3016(3) 0.8976(2) 0.0221(7) Uani 1 1 d .
H3CD H 0.0681 1.2823 0.9562 0.027 Uiso 1 1 calc R
C4C C 0.0417(4) 1.3466(3) 0.8216(2) 0.0200(7) Uani 1 1 d .
H4CA H -0.0635 1.2960 0.8364 0.024 Uiso 1 1 calc R
C5C C 0.1606(4) 1.3135(3) 0.7458(2) 0.0181(6) Uani 1 1 d .
H5C H 0.2485 1.3806 0.7199 0.022 Uiso 1 1 calc R
C6C C 0.0791(4) 1.2963(3) 0.6732(2) 0.0184(7) Uani 1 1 d .
C7C C 0.1328(4) 1.3397(3) 0.5822(2) 0.0168(6) Uani 1 1 d .
C8C C 0.0186(4) 1.3058(3) 0.5357(2) 0.0171(6) Uani 1 1 d .
C9C C 0.0581(4) 1.3426(3) 0.4394(2) 0.0180(7) Uani 1 1 d .
C10C C 0.3030(4) 1.4404(3) 0.4448(2) 0.0173(7) Uani 1 1 d .
O1S O 0.8155(4) 0.3353(3) 1.0943(2) 0.0495(8) Uani 1 1 d .
H1SA H 0.7897 0.3610 1.0412 0.074 Uiso 1 1 d G
H1SB H 0.7660 0.3847 1.1245 0.074 Uiso 1 1 d G
O2S O 0.5865(4) 0.3707(2) 0.80844(15) 0.0350(6) Uani 1 1 d .
H2SA H 0.4775 0.3761 0.8167 0.053 Uiso 1 1 d G
H2SB H 0.6262 0.4215 0.7565 0.053 Uiso 1 1 d G
O3S O 0.7042(3) 1.1265(2) 0.90666(15) 0.0257(5) Uani 1 1 d .
H3SA H 0.6815 1.1286 0.9611 0.039 Uiso 1 1 d G
H3SB H 0.6582 1.1927 0.8724 0.039 Uiso 1 1 d G
O4S O 0.7825(3) 0.9965(2) 0.21241(15) 0.0294(5) Uani 1 1 d .
H4SA H 0.7385 0.9821 0.2677 0.044 Uiso 1 1 d G
H4SB H 0.8720 1.0424 0.2010 0.044 Uiso 1 1 d G
O5S O 0.1826(3) 0.6252(2) 0.91219(17) 0.0341(6) Uani 1 1 d .
H5SA H 0.1559 0.6931 0.8715 0.051 Uiso 1 1 d G
H5SB H 0.1946 0.6460 0.9589 0.051 Uiso 1 1 d G
O6S O 0.0888(4) 0.8716(3) 0.80638(15) 0.0380(6) Uani 1 1 d .
H6SB H 0.1279 0.9195 0.7534 0.057 Uiso 1 1 d G
H6SA H -0.0201 0.8775 0.8151 0.057 Uiso 1 1 d G
O7S O 0.3151(3) 1.5207(2) 0.20895(15) 0.0248(5) Uani 1 1 d .
H7SA H 0.2656 1.5868 0.1766 0.037 Uiso 1 1 d G
H7SB H 0.2696 1.5054 0.2642 0.037 Uiso 1 1 d G

loop_
_atom_site_aniso_label
_atom_site_aniso_U_11
_atom_site_aniso_U_22
_atom_site_aniso_U_33
_atom_site_aniso_U_23
_atom_site_aniso_U_13
_atom_site_aniso_U_12
S1 0.0198(4) 0.0240(4) 0.0151(4) -0.0054(3) -0.0024(3) -0.0032(3)
O1 0.0321(13) 0.0250(12) 0.0322(13) -0.0119(10) -0.0048(10) 0.0025(10)
O2 0.0331(13) 0.0301(12) 0.0189(11) -0.0098(9) -0.0096(9) 0.0130(10)
O3 0.0344(13) 0.0264(12) 0.0424(14) -0.0182(11) -0.0207(11) 0.0083(11)
O4 0.0244(11) 0.0208(11) 0.0230(11) -0.0066(9) -0.0038(9) 0.0042(9)
O5 0.0191(12) 0.0341(13) 0.0206(11) -0.0058(10) -0.0013(9) -0.0050(10)
N1 0.0148(13) 0.0255(14) 0.0184(13) -0.0090(11) -0.0038(10) -0.0022(11)
N2 0.0208(13) 0.0210(14) 0.0161(13) -0.0070(11) -0.0028(11) -0.0008(11)
N3 0.0222(13) 0.0219(13) 0.0156(12) -0.0064(11) -0.0032(11) -0.0054(11)
N4 0.0194(14) 0.0208(13) 0.0160(13) -0.0061(11) -0.0027(11) 0.0013(11)
C1 0.0316(18) 0.0278(17) 0.0263(16) -0.0102(14) -0.0038(14) 0.0060(15)
C2 0.0290(17) 0.0267(17) 0.0199(15) -0.0124(13) -0.0095(13) 0.0044(14)
C3 0.0268(17) 0.0236(16) 0.0225(16) -0.0108(13) -0.0079(13) 0.0048(14)
C4 0.0214(15) 0.0209(15) 0.0173(14) -0.0075(12) -0.0045(12) 0.0005(12)
C5 0.0166(15) 0.0235(16) 0.0167(15) -0.0069(13) -0.0038(12) 0.0021(13)
C6 0.0176(15) 0.0191(15) 0.0165(15) -0.0067(12) -0.0039(12) 0.0031(13)
C7 0.0172(15) 0.0162(15) 0.0193(15) -0.0080(12) -0.0049(12) 0.0036(12)
C8 0.0149(15) 0.0159(14) 0.0170(15) -0.0077(12) -0.0023(12) 0.0008(12)
C9 0.0191(15) 0.0142(14) 0.0164(15) -0.0062(12) -0.0033(12) 0.0048(12)
C10 0.0177(16) 0.0191(16) 0.0194(15) -0.0075(13) -0.0031(13) 0.0020(13)
S1A 0.0226(4) 0.0244(4) 0.0167(4) -0.0038(3) -0.0025(3) -0.0058(3)
O1A 0.0251(12) 0.0451(14) 0.0227(11) -0.0067(10) -0.0034(9) -0.0030(11)
O2A 0.0310(12) 0.0252(11) 0.0180(10) -0.0079(9) -0.0082(9) 0.0052(9)
O3A 0.0221(11) 0.0263(11) 0.0271(11) -0.0095(9) -0.0077(9) 0.0026(9)
O4A 0.0310(12) 0.0235(11) 0.0320(12) -0.0109(10) -0.0106(10) 0.0040(10)
O5A 0.0187(11) 0.0255(11) 0.0191(11) -0.0052(9) -0.0026(9) -0.0008(9)
N1A 0.0171(13) 0.0211(13) 0.0165(13) -0.0050(11) -0.0045(10) 0.0002(11)
N2A 0.0203(13) 0.0214(14) 0.0208(14) -0.0059(11) -0.0060(11) -0.0025(11)
N3A 0.0234(14) 0.0236(14) 0.0168(13) -0.0042(11) -0.0057(11) -0.0043(12)
N4A 0.0198(13) 0.0172(13) 0.0168(13) -0.0053(11) -0.0033(11) 0.0004(11)
C1A 0.0310(17) 0.0313(17) 0.0219(15) -0.0099(13) -0.0078(13) 0.0029(15)
C2A 0.0268(16) 0.0242(16) 0.0192(14) -0.0058(12) -0.0069(12) -0.0016(13)
C3A 0.0206(16) 0.0238(16) 0.0158(14) -0.0044(12) -0.0036(12) -0.0007(13)
C4A 0.0250(17) 0.0230(16) 0.0219(16) -0.0075(13) -0.0058(13) -0.0014(13)
C5A 0.0209(16) 0.0205(16) 0.0203(15) -0.0068(13) -0.0032(13) -0.0018(13)
C6A 0.0204(16) 0.0164(15) 0.0186(16) -0.0035(13) -0.0021(13) -0.0001(13)
C7A 0.0177(15) 0.0166(15) 0.0187(15) -0.0053(12) -0.0039(12) 0.0031(12)
C8A 0.0214(16) 0.0144(14) 0.0181(15) -0.0038(12) -0.0044(13) 0.0024(13)
C9A 0.0232(17) 0.0135(15) 0.0184(16) -0.0057(12) -0.0056(13) 0.0034(13)
C10A 0.0192(16) 0.0171(15) 0.0157(15) -0.0040(12) -0.0022(13) 0.0042(13)
S1B 0.0204(4) 0.0240(4) 0.0163(4) -0.0037(3) -0.0030(3) -0.0055(3)
O1B 0.0239(12) 0.0378(13) 0.0299(12) -0.0072(10) 0.0038(10) -0.0100(10)
O2B 0.0178(10) 0.0318(12) 0.0173(10) -0.0088(9) -0.0022(8) 0.0046(9)
O3B 0.0185(11) 0.0318(12) 0.0299(12) -0.0171(10) -0.0001(9) -0.0041(9)
O4B 0.0193(10) 0.0218(11) 0.0218(10) -0.0064(8) -0.0005(8) 0.0030(9)
O5B 0.0208(11) 0.0223(11) 0.0182(11) -0.0037(9) -0.0022(9) -0.0026(9)
N1B 0.0173(13) 0.0204(13) 0.0155(13) -0.0047(10) -0.0047(10) 0.0003(11)
N2B 0.0220(14) 0.0222(14) 0.0194(13) -0.0055(11) -0.0070(11) -0.0030(12)
N3B 0.0278(15) 0.0241(14) 0.0174(13) -0.0038(11) -0.0072(11) -0.0057(12)
N4B 0.0217(13) 0.0167(13) 0.0158(13) -0.0066(11) -0.0031(10) 0.0004(11)
C1B 0.0229(16) 0.0347(18) 0.0230(15) -0.0070(14) -0.0008(13) -0.0037(14)
C2B 0.0216(16) 0.0277(16) 0.0152(14) -0.0083(12) -0.0027(12) 0.0002(13)
C3B 0.0204(15) 0.0237(16) 0.0152(14) -0.0070(12) -0.0041(12) 0.0004(13)
C4B 0.0205(15) 0.0187(14) 0.0166(14) -0.0045(12) -0.0035(12) 0.0013(12)
C5B 0.0187(15) 0.0202(15) 0.0162(14) -0.0060(12) -0.0016(12) 0.0008(12)
C6B 0.0178(15) 0.0141(15) 0.0178(15) -0.0031(12) -0.0021(12) 0.0005(12)
C7B 0.0162(15) 0.0164(15) 0.0154(15) -0.0034(12) -0.0045(11) 0.0032(12)
C8B 0.0197(16) 0.0157(15) 0.0177(15) -0.0050(12) -0.0041(12) 0.0006(13)
C9B 0.0247(17) 0.0141(14) 0.0178(16) -0.0053(12) -0.0072(13) 0.0030(13)
C10B 0.0202(17) 0.0149(15) 0.0162(15) -0.0032(12) -0.0016(13) 0.0039(13)
S1C 0.0188(4) 0.0216(4) 0.0184(4) -0.0039(3) -0.0012(3) -0.0037(3)
O1C 0.0265(12) 0.0199(11) 0.0341(13) -0.0083(10) 0.0022(10) 0.0003(10)
O2C 0.0293(12) 0.0233(11) 0.0178(10) -0.0064(9) -0.0054(9) 0.0081(10)
O3C 0.0315(13) 0.0236(12) 0.0414(14) -0.0157(11) -0.0145(11) 0.0051(10)
O4C 0.0294(12) 0.0230(11) 0.0224(11) -0.0076(9) -0.0029(9) 0.0073(10)
O5C 0.0170(11) 0.0300(13) 0.0186(11) -0.0045(10) -0.0014(9) -0.0057(10)
N1C 0.0160(13) 0.0213(13) 0.0162(13) -0.0066(11) -0.0024(10) -0.0037(11)
N2C 0.0180(13) 0.0185(13) 0.0214(14) -0.0043(11) -0.0023(11) -0.0017(11)
N3C 0.0209(14) 0.0227(14) 0.0208(13) -0.0058(11) -0.0061(11) -0.0050(11)
N4C 0.0162(13) 0.0201(13) 0.0195(13) -0.0056(11) -0.0045(10) 0.0014(11)
C1C 0.0250(17) 0.0225(16) 0.0258(16) -0.0065(13) -0.0028(13) 0.0038(13)
C2C 0.0244(16) 0.0237(16) 0.0187(14) -0.0083(12) -0.0052(12) 0.0017(13)
C3C 0.0258(17) 0.0223(16) 0.0182(15) -0.0066(12) -0.0029(13) -0.0003(13)
C4C 0.0194(15) 0.0196(15) 0.0208(15) -0.0068(12) -0.0013(12) 0.0002(12)
C5C 0.0169(15) 0.0199(15) 0.0156(14) -0.0033(12) -0.0024(11) 0.0017(12)
C6C 0.0164(15) 0.0168(15) 0.0208(16) -0.0053(13) -0.0015(12) 0.0031(13)
C7C 0.0162(15) 0.0141(15) 0.0205(15) -0.0059(12) -0.0029(12) 0.0015(12)
C8C 0.0166(15) 0.0154(14) 0.0196(16) -0.0057(12) -0.0038(12) 0.0022(12)
C9C 0.0186(15) 0.0151(15) 0.0197(16) -0.0052(12) -0.0038(12) 0.0050(13)
C10C 0.0169(16) 0.0171(15) 0.0183(15) -0.0063(13) -0.0022(13) 0.0010(13)
O1S 0.066(2) 0.0443(16) 0.0501(17) -0.0262(14) -0.0292(15) 0.0270(15)
O2S 0.0506(16) 0.0315(13) 0.0190(11) -0.0052(10) -0.0028(10) 0.0106(12)
O3S 0.0301(12) 0.0256(11) 0.0205(11) -0.0072(9) -0.0007(9) 0.0004(10)
O4S 0.0293(13) 0.0359(13) 0.0222(11) -0.0068(10) -0.0023(9) -0.0092(11)
O5S 0.0453(15) 0.0283(12) 0.0304(13) -0.0110(10) -0.0094(12) 0.0071(12)
O6S 0.0576(17) 0.0344(14) 0.0192(11) -0.0068(10) -0.0065(11) 0.0160(13)
O7S 0.0190(11) 0.0296(12) 0.0259(11) -0.0088(10) -0.0025(9) -0.0007(9)

loop_
_atom_type_symbol
_atom_type_description
_atom_type_scat_dispersion_real
_atom_type_scat_dispersion_imag
_atom_type_scat_source
C C 0.0181 0.0091 'International Tables Vol C Tables 4.2.6.8 and 6.1.1.4'
H H 0.0000 0.0000 'International Tables Vol C Tables 4.2.6.8 and 6.1.1.4'
N N 0.0311 0.0180 'International Tables Vol C Tables 4.2.6.8 and 6.1.1.4'
O O 0.0492 0.0322 'International Tables Vol C Tables 4.2.6.8 and 6.1.1.4'
S S 0.3331 0.5567 'International Tables Vol C Tables 4.2.6.8 and 6.1.1.4'

loop_
_geom_angle_atom_site_label_1
_geom_angle_atom_site_label_2
_geom_angle_atom_site_label_3
_geom_angle
N2 S1 C6 97.29(14)
C1 O1 H1 109.5
C5 O2 C2 110.4(2)
C3 O3 H3 109.5
C4 O4 H4 109.5
C7 N1 H1B 119.6
C7 N1 C10 120.8(3)
C10 N1 H1B 119.6
C8 N2 S1 107.9(2)
H3B N3 H3C 120.0
C9 N3 H3B 120.0
C9 N3 H3C 120.0
C9 N4 C10 121.1(3)
O1 C1 H1C 109.8
O1 C1 H1D 109.8
O1 C1 C2 109.5(3)
H1C C1 H1D 108.2
C2 C1 H1C 109.8
C2 C1 H1D 109.8
O2 C2 C1 108.4(3)
O2 C2 H2 109.0
O2 C2 C3 106.1(2)
C1 C2 H2 109.0
C1 C2 C3 115.1(3)
C3 C2 H2 109.0
O3 C3 C2 108.8(3)
O3 C3 H3D 111.3
O3 C3 C4 111.5(3)
C2 C3 H3D 111.3
C4 C3 C2 102.4(2)
C4 C3 H3D 111.3
O4 C4 C3 113.4(3)
O4 C4 H4B 110.0
O4 C4 C5 110.9(2)
C3 C4 H4B 110.0
C3 C4 C5 102.4(2)
C5 C4 H4B 110.0
O2 C5 C4 104.5(2)
O2 C5 H5 109.4
O2 C5 C6 109.9(3)
C4 C5 H5 109.4
C6 C5 C4 114.1(3)
C6 C5 H5 109.4
C5 C6 S1 124.7(2)
C7 C6 S1 107.1(2)
C7 C6 C5 128.2(3)
N1 C7 C6 130.1(3)
N1 C7 C8 119.2(3)
C6 C7 C8 110.7(3)
N2 C8 C7 117.1(3)
N2 C8 C9 125.2(3)
C7 C8 C9 117.7(3)
N3 C9 N4 121.2(3)
N3 C9 C8 118.5(3)
N4 C9 C8 120.2(3)
O5 C10 N1 118.8(3)
O5 C10 N4 120.3(3)
N4 C10 N1 120.9(3)
N2A S1A C6A 97.13(15)
C1A O1A H1A 109.5
C5A O2A C2A 108.3(2)
C3A O3A H3A 109.5
C4A O4A H4A 109.5
C7A N1A H1AA 119.6
C10A N1A H1AA 119.6
C10A N1A C7A 120.8(3)
C8A N2A S1A 107.9(2)
H3AA N3A H3AB 120.0
C9A N3A H3AA 120.0
C9A N3A H3AB 120.0
C9A N4A C10A 121.5(3)
O1A C1A H1AB 109.2
O1A C1A H1AC 109.2
O1A C1A C2A 111.9(3)
H1AB C1A H1AC 107.9
C2A C1A H1AB 109.2
C2A C1A H1AC 109.2
O2A C2A C1A 107.1(2)
O2A C2A H2A 108.9
O2A C2A C3A 106.8(2)
C1A C2A H2A 108.9
C1A C2A C3A 116.0(3)
C3A C2A H2A 108.9
O3A C3A C2A 107.5(3)
O3A C3A H3AC 111.3
O3A C3A C4A 111.6(2)
C2A C3A H3AC 111.3
C4A C3A C2A 103.6(2)
C4A C3A H3AC 111.3
O4A C4A C3A 111.9(3)
O4A C4A H4AA 109.9
O4A C4A C5A 112.8(2)
C3A C4A H4AA 109.9
C5A C4A C3A 102.3(3)
C5A C4A H4AA 109.9
O2A C5A C4A 104.0(2)
O2A C5A H5A 109.0
O2A C5A C6A 109.7(2)
C4A C5A H5A 109.0
C6A C5A C4A 115.9(3)
C6A C5A H5A 109.0
C5A C6A S1A 125.0(2)
C7A C6A S1A 106.4(3)
C7A C6A C5A 128.6(3)
N1A C7A C8A 119.4(3)
C6A C7A N1A 128.4(3)
C6A C7A C8A 112.2(3)
N2A C8A C7A 116.4(3)
N2A C8A C9A 125.3(3)
C7A C8A C9A 118.3(3)
N3A C9A N4A 120.7(3)
N3A C9A C8A 119.6(3)
N4A C9A C8A 119.7(3)
O5A C10A N1A 119.8(3)
O5A C10A N4A 119.9(3)
N1A C10A N4A 120.3(3)
N2B S1B C6B 96.72(15)
C1B O1B H1BA 109.5
C5B O2B C2B 110.0(2)
C3B O3B H3BA 109.5
C4B O4B H4BA 109.5
C7B N1B H1BB 119.4
C7B N1B C10B 121.1(3)
C10B N1B H1BB 119.4
C8B N2B S1B 107.7(2)
H3BB N3B H3BC 120.0
C9B N3B H3BB 120.0
C9B N3B H3BC 120.0
C9B N4B C10B 121.8(3)
O1B C1B H1BC 109.9
O1B C1B H1BD 109.9
O1B C1B C2B 108.7(3)
H1BC C1B H1BD 108.3
C2B C1B H1BC 109.9
C2B C1B H1BD 109.9
O2B C2B C1B 110.1(3)
O2B C2B H2B 109.8
O2B C2B C3B 105.0(2)
C1B C2B H2B 109.8
C1B C2B C3B 112.2(2)
C3B C2B H2B 109.8
O3B C3B C2B 107.8(2)
O3B C3B H3BD 111.9
O3B C3B C4B 111.7(2)
C2B C3B H3BD 111.9
C2B C3B C4B 101.1(2)
C4B C3B H3BD 111.9
O4B C4B C3B 114.3(3)
O4B C4B H4BB 108.9
O4B C4B C5B 115.9(2)
C3B C4B H4BB 108.9
C3B C4B C5B 99.6(2)
C5B C4B H4BB 108.9
O2B C5B C4B 103.6(2)
O2B C5B H5B 109.1
O2B C5B C6B 107.2(3)
C4B C5B H5B 109.1
C6B C5B C4B 118.2(3)
C6B C5B H5B 109.1
C5B C6B S1B 123.3(2)
C7B C6B S1B 107.0(2)
C7B C6B C5B 129.3(3)
N1B C7B C6B 128.9(3)
N1B C7B C8B 119.6(3)
C6B C7B C8B 111.4(3)
N2B C8B C7B 117.2(3)
N2B C8B C9B 125.0(3)
C7B C8B C9B 117.7(3)
N3B C9B N4B 121.2(3)
N3B C9B C8B 119.0(3)
N4B C9B C8B 119.8(3)
O5B C10B N1B 119.7(3)
O5B C10B N4B 120.3(3)
N1B C10B N4B 119.9(3)
N2C S1C C6C 97.46(15)
C1C O1C H1CA 109.5
C5C O2C C2C 109.6(2)
C3C O3C H3CA 109.5
C4C O4C H4C 109.5
C7C N1C H1CB 119.9
C10C N1C H1CB 119.9
C10C N1C C7C 120.2(3)
C8C N2C S1C 108.0(2)
H3CB N3C H3CC 120.0
C9C N3C H3CB 120.0
C9C N3C H3CC 120.0
C9C N4C C10C 120.6(3)
O1C C1C H1CC 109.7
O1C C1C H1CD 109.7
O1C C1C C2C 109.7(2)
H1CC C1C H1CD 108.2
C2C C1C H1CC 109.7
C2C C1C H1CD 109.7
O2C C2C C1C 108.4(3)
O2C C2C H2C 109.0
O2C C2C C3C 106.9(2)
C1C C2C H2C 109.0
C1C C2C C3C 114.3(3)
C3C C2C H2C 109.0
O3C C3C C2C 108.4(3)
O3C C3C H3CD 111.4
O3C C3C C4C 111.8(2)
C2C C3C H3CD 111.4
C2C C3C C4C 102.1(2)
C4C C3C H3CD 111.4
O4C C4C C3C 112.3(3)
O4C C4C H4CA 110.0
O4C C4C C5C 112.2(2)
C3C C4C H4CA 110.0
C3C C4C C5C 102.2(2)
C5C C4C H4CA 110.0
O2C C5C C4C 103.7(2)
O2C C5C H5C 109.3
O2C C5C C6C 109.1(2)
C4C C5C H5C 109.3
C6C C5C C4C 115.9(3)
C6C C5C H5C 109.3
C5C C6C S1C 124.8(2)
C7C C6C S1C 106.7(2)
C7C C6C C5C 128.5(3)
N1C C7C C6C 129.7(3)
N1C C7C C8C 119.2(3)
C6C C7C C8C 111.1(3)
N2C C8C C7C 116.7(3)
N2C C8C C9C 125.3(3)
C7C C8C C9C 117.9(3)
N3C C9C N4C 119.8(3)
N3C C9C C8C 120.2(3)
N4C C9C C8C 119.9(3)
O5C C10C N1C 118.2(3)
O5C C10C N4C 119.7(3)
N4C C10C N1C 122.1(3)
H1SA O1S H1SB 109.5
H2SA O2S H2SB 109.5
H3SA O3S H3SB 109.4
H4SA O4S H4SB 109.5
H5SA O5S H5SB 109.5
H6SB O6S H6SA 109.5
H7SA O7S H7SB 109.5

loop_
_geom_bond_atom_site_label_1
_geom_bond_atom_site_label_2
_geom_bond_distance
S1 N2 1.638(3)
S1 C6 1.705(3)
O1 H1 0.8400
O1 C1 1.431(4)
O2 C2 1.450(4)
O2 C5 1.438(4)
O3 H3 0.8400
O3 C3 1.418(4)
O4 H4 0.8400
O4 C4 1.418(4)
O5 C10 1.241(4)
N1 H1B 0.8800
N1 C7 1.374(4)
N1 C10 1.378(4)
N2 C8 1.329(4)
N3 H3B 0.8800
N3 H3C 0.8800
N3 C9 1.315(4)
N4 C9 1.326(4)
N4 C10 1.370(4)
C1 H1C 0.9900
C1 H1D 0.9900
C1 C2 1.507(5)
C2 H2 1.0000
C2 C3 1.526(4)
C3 H3D 1.0000
C3 C4 1.521(4)
C4 H4B 1.0000
C4 C5 1.535(4)
C5 H5 1.0000
C5 C6 1.495(4)
C6 C7 1.386(4)
C7 C8 1.414(5)
C8 C9 1.459(4)
S1A N2A 1.638(3)
S1A C6A 1.714(3)
O1A H1A 0.8400
O1A C1A 1.413(4)
O2A C2A 1.441(4)
O2A C5A 1.428(4)
O3A H3A 0.8400
O3A C3A 1.420(4)
O4A H4A 0.8400
O4A C4A 1.412(4)
O5A C10A 1.235(4)
N1A H1AA 0.8800
N1A C7A 1.381(4)
N1A C10A 1.373(4)
N2A C8A 1.341(4)
N3A H3AA 0.8800
N3A H3AB 0.8800
N3A C9A 1.310(4)
N4A C9A 1.320(4)
N4A C10A 1.383(4)
C1A H1AB 0.9900
C1A H1AC 0.9900
C1A C2A 1.510(4)
C2A H2A 1.0000
C2A C3A 1.539(4)
C3A H3AC 1.0000
C3A C4A 1.526(4)
C4A H4AA 1.0000
C4A C5A 1.524(4)
C5A H5A 1.0000
C5A C6A 1.498(5)
C6A C7A 1.377(4)
C7A C8A 1.396(5)
C8A C9A 1.462(4)
S1B N2B 1.646(3)
S1B C6B 1.710(3)
O1B H1BA 0.8400
O1B C1B 1.434(4)
O2B C2B 1.449(3)
O2B C5B 1.441(3)
O3B H3BA 0.8400
O3B C3B 1.419(4)
O4B H4BA 0.8400
O4B C4B 1.408(4)
O5B C10B 1.232(4)
N1B H1BB 0.8800
N1B C7B 1.376(4)
N1B C10B 1.377(4)
N2B C8B 1.330(4)
N3B H3BB 0.8800
N3B H3BC 0.8800
N3B C9B 1.312(4)
N4B C9B 1.319(4)
N4B C10B 1.379(4)
C1B H1BC 0.9900
C1B H1BD 0.9900
C1B C2B 1.508(4)
C2B H2B 1.0000
C2B C3B 1.520(4)
C3B H3BD 1.0000
C3B C4B 1.530(4)
C4B H4BB 1.0000
C4B C5B 1.544(4)
C5B H5B 1.0000
C5B C6B 1.489(5)
C6B C7B 1.379(4)
C7B C8B 1.396(5)
C8B C9B 1.471(4)
S1C N2C 1.641(3)
S1C C6C 1.704(3)
O1C H1CA 0.8400
O1C C1C 1.431(4)
O2C C2C 1.455(4)
O2C C5C 1.438(4)
O3C H3CA 0.8400
O3C C3C 1.419(4)
O4C H4C 0.8400
O4C C4C 1.415(4)
O5C C10C 1.253(4)
N1C H1CB 0.8800
N1C C7C 1.376(4)
N1C C10C 1.369(4)
N2C C8C 1.332(4)
N3C H3CB 0.8800
N3C H3CC 0.8800
N3C C9C 1.327(4)
N4C C9C 1.329(4)
N4C C10C 1.365(4)
C1C H1CC 0.9900
C1C H1CD 0.9900
C1C C2C 1.512(5)
C2C H2C 1.0000
C2C C3C 1.516(4)
C3C H3CD 1.0000
C3C C4C 1.522(4)
C4C H4CA 1.0000
C4C C5C 1.540(4)
C5C H5C 1.0000
C5C C6C 1.499(5)
C6C C7C 1.392(4)
C7C C8C 1.413(5)
C8C C9C 1.459(4)
O1S H1SA 0.8700
O1S H1SB 0.8703
O2S H2SA 0.8701
O2S H2SB 0.8701
O3S H3SA 0.8699
O3S H3SB 0.8703
O4S H4SA 0.8699
O4S H4SB 0.8699
O5S H5SA 0.8700
O5S H5SB 0.8703
O6S H6SB 0.8699
O6S H6SA 0.8700
O7S H7SA 0.8700
O7S H7SB 0.8701

loop_
_geom_hbond_atom_site_label_D
_geom_hbond_atom_site_label_H
_geom_hbond_atom_site_label_A
_geom_hbond_distance_DH
_geom_hbond_distance_HA
_geom_hbond_distance_DA
_geom_hbond_angle_DHA
_geom_hbond_site_symmetry_A
O1 H1 O2S 0.84 1.84 2.681(4) 175.5 .
O3 H3 O3S 0.84 1.88 2.694(3) 162.2 .
O4 H4 O1C 0.84 2.02 2.786(3) 151.4 .
O4 H4 O2C 0.84 2.52 3.134(3) 131.2 .
N1 H1B O5A 0.88 1.95 2.807(4) 165.5 1_655
N3 H3B O2A 0.88 2.32 2.984(3) 132.3 .
N3 H3B O4B 0.88 2.30 2.899(3) 124.9 .
N3 H3C N2B 0.88 2.31 3.086(4) 146.5 1_455
O1A H1A O4S 0.84 1.93 2.736(3) 160.1 .
O3A H3A O1S 0.84 1.97 2.733(3) 150.2 1_464
O4A H4A O7S 0.84 1.88 2.705(3) 167.8 .
N1A H1AA O5 0.88 1.91 2.769(4) 164.5 1_455
N3A H3AA O4 0.88 2.05 2.861(3) 153.5 .
N3A H3AB N2C 0.88 2.40 3.167(4) 146.4 1_655
O1B H1BA O1C 0.84 2.06 2.803(3) 147.3 1_654
O3B H3BA O7S 0.84 1.87 2.700(3) 167.8 1_545
O4B H4BA O5C 0.84 1.93 2.707(3) 154.4 1_545
N1B H1BB O5C 0.88 1.90 2.753(4) 161.7 1_545
N3B H3BB O4C 0.88 2.00 2.802(3) 150.9 1_645
N3B H3BC N2 0.88 2.41 3.178(4) 146.5 1_655
O1C H1CA O6S 0.84 1.83 2.660(4) 171.5 .
O3C H3CA O5S 0.84 1.92 2.736(3) 163.4 1_565
O4C H4C O1 0.84 2.02 2.820(3) 159.5 1_465
O4C H4C O2 0.84 2.50 3.027(3) 122.1 1_465
N1C H1CB O5B 0.88 1.92 2.776(4) 164.9 1_565
N3C H3CB O4A 0.88 2.28 3.092(3) 154.2 .
O1S H1SA O1 0.87 1.98 2.838(4) 168.4 .
O1S H1SB O3B 0.87 2.02 2.863(3) 164.1 1_556
O2S H2SA O3C 0.87 1.92 2.713(4) 150.6 1_545
O2S H2SB O5B 0.87 2.39 2.993(3) 126.3 .
O2S H2SB N4B 0.87 2.27 3.128(4) 169.5 .
O3S H3SA O1A 0.87 1.89 2.735(3) 162.0 1_556
O3S H3SB O2S 0.87 2.01 2.855(3) 164.7 1_565
O4S H4SA N4 0.87 2.08 2.934(3) 166.0 .
O4S H4SB O3A 0.87 1.94 2.764(3) 158.3 1_655
O5S H5SA O6S 0.87 2.00 2.848(3) 163.4 .
O5S H5SB O1B 0.87 2.07 2.928(4) 167.6 1_456
O6S H6SB O5A 0.87 2.32 2.944(3) 128.4 .
O6S H6SB N4A 0.87 2.30 3.165(4) 169.7 .
O6S H6SA O3 0.87 1.94 2.722(4) 148.3 1_455
O7S H7SA O1B 0.87 2.18 3.015(3) 160.7 1_465
O7S H7SB N4C 0.87 2.08 2.921(3) 161.6 .
